data_7007307
loop_
_publ_author_name
'Zeng, Ming-Hua'
'Feng, Xiao-Long'
'Zhang, Wei-Xiong'
'Chen, Xiao-Ming'

_publ_section_title
;
 A robust microporous 3D cobalt(II) coordination polymer with new
 magnetically frustrated 2D lattices: single-crystal transformation and
 guest modulation of cooperative magnetic properties.
;
_journal_issue 44
_journal_name_full 'Dalton transactions (Cambridge, England : 2003)'
_journal_page_first 5294
_journal_page_last 5303
_journal_paper_doi 10.1039/b603337g
_journal_year 2006
_chemical_formula_moiety 'C10 H7 Co2 N O7, 2(H2 O)'
_chemical_formula_sum 'C10 H11 Co2 N O9'
_chemical_formula_weight 407.06
_chemical_name_systematic
;
?
;
_space_group_IT_number 15
_symmetry_cell_setting monoclinic
_symmetry_space_group_name_Hall '-C 2yc'
_symmetry_space_group_name_H-M 'C 1 2/c 1'
_atom_sites_solution_hydrogens geom
_atom_sites_solution_primary direct
_atom_sites_solution_secondary difmap
_audit_creation_method SHELXL-97
_cell_angle_alpha 90.00
_cell_angle_beta 127.8080(10)
_cell_angle_gamma 90.00
_cell_formula_units_Z 8
_cell_length_a 23.2260(17)
_cell_length_b 10.1069(7)
_cell_length_c 14.8903(11)
_cell_measurement_temperature 93(2)
_cell_volume 2761.6(3)
_computing_cell_refinement 'Bruker SMART'
_computing_data_collection 'Bruker SMART'
_computing_data_reduction 'Bruker SAINT'
_computing_molecular_graphics 'Bruker SHELXTL'
_computing_publication_material 'Bruker SHELXTL'
_computing_structure_refinement 'SHELXL-97 (Sheldrick, 1997)'
_computing_structure_solution 'SHELXS-97 (Sheldrick, 1990)'
_diffrn_ambient_temperature 93(2)
_diffrn_measured_fraction_theta_full 0.980
_diffrn_measured_fraction_theta_max 0.980
_diffrn_measurement_device_type 'CCD area detector'
_diffrn_measurement_method 'phi and omega scans'
_diffrn_radiation_monochromator graphite
_diffrn_radiation_source 'fine-focus sealed tube'
_diffrn_radiation_type MoK\a
_diffrn_radiation_wavelength 0.71073
_diffrn_reflns_av_R_equivalents 0.0324
_diffrn_reflns_av_sigmaI/netI 0.0411
_diffrn_reflns_limit_h_max 13
_diffrn_reflns_limit_h_min -29
_diffrn_reflns_limit_k_max 12
_diffrn_reflns_limit_k_min -12
_diffrn_reflns_limit_l_max 19
_diffrn_reflns_limit_l_min -16
_diffrn_reflns_number 8022
_diffrn_reflns_theta_full 27.00
_diffrn_reflns_theta_max 27.00
_diffrn_reflns_theta_min 2.30
_exptl_absorpt_coefficient_mu 2.449
_exptl_absorpt_correction_T_max 0.8750
_exptl_absorpt_correction_T_min 0.7883
_exptl_absorpt_correction_type multi-scan
_exptl_absorpt_process_details 'SADABS (Sheldrick, 1996)'
_exptl_crystal_colour purple
_exptl_crystal_density_diffrn 1.958
_exptl_crystal_density_method 'not measured'
_exptl_crystal_description block
_exptl_crystal_F_000 1632
_exptl_crystal_size_max 0.10
_exptl_crystal_size_mid 0.08
_exptl_crystal_size_min 0.06
_refine_diff_density_max 1.163
_refine_diff_density_min -0.716
_refine_diff_density_rms 0.135
_refine_ls_extinction_method none
_refine_ls_goodness_of_fit_ref 1.077
_refine_ls_hydrogen_treatment mixed
_refine_ls_matrix_type full
_refine_ls_number_parameters 224
_refine_ls_number_reflns 2950
_refine_ls_number_restraints 45
_refine_ls_restrained_S_all 1.073
_refine_ls_R_factor_all 0.0629
_refine_ls_R_factor_gt 0.0538
_refine_ls_shift/su_max 0.000
_refine_ls_shift/su_mean 0.000
_refine_ls_structure_factor_coef Fsqd
_refine_ls_weighting_details 'calc w=1/[\s^2^(Fo^2^)+(0.0450P)^2^+27.7622P] where P=(Fo^2^+2Fc^2^)/3'
_refine_ls_weighting_scheme calc
_refine_ls_wR_factor_gt 0.1179
_refine_ls_wR_factor_ref 0.1229
_reflns_number_gt 2598
_reflns_number_total 2950
_reflns_threshold_expression >2sigma(I)
_cod_data_source_file b603337g.txt
_cod_data_source_block 1.2H2O@93k
_cod_depositor_comments
;
The following automatic conversions were performed:
'_symmetry_cell_setting' value 'Monoclinic' changed to 'monoclinic'
according to '/home/saulius/struct/CIF-dictionaries/cif_core.dic'
dictionary named 'cif_core.dic' version 2.4.1 from 2010-06-29.

Automatic conversion script
Id: cif_fix_enum 1527 2010-12-29 10:47:43Z saulius 
;
_cod_original_sg_symbol_H-M C2/c
_cod_database_code 7007307

loop_
_symmetry_equiv_pos_as_xyz
'x, y, z'
'-x, y, -z+1/2'
'x+1/2, y+1/2, z'
'-x+1/2, y+1/2, -z+1/2'
'-x, -y, -z'
'x, -y, z-1/2'
'-x+1/2, -y+1/2, -z'
'x+1/2, -y+1/2, z-1/2'

loop_
_atom_site_label
_atom_site_type_symbol
_atom_site_fract_x
_atom_site_fract_y
_atom_site_fract_z
_atom_site_U_iso_or_equiv
_atom_site_adp_type
_atom_site_occupancy
_atom_site_symmetry_multiplicity
_atom_site_calc_flag
_atom_site_refinement_flags
_atom_site_disorder_assembly
_atom_site_disorder_group
Co1 Co 0.25710(3) 0.72063(6) 0.11542(5) 0.01390(16) Uani 1 1 d . . .
Co2 Co 0.21528(3) 1.02933(6) 0.16912(5) 0.02117(18) Uani 1 1 d . . .
C1 C 0.1048(2) 0.8387(5) -0.0094(4) 0.0199(9) Uani 1 1 d . . .
C2 C 0.0244(2) 0.8214(5) -0.1024(4) 0.0200(9) Uani 1 1 d . . .
C3 C -0.0079(3) 0.6977(5) -0.1399(4) 0.0258(10) Uani 1 1 d . . .
H3 H 0.0211 0.6200 -0.1084 0.031 Uiso 1 1 calc R . .
C4 C -0.0819(3) 0.6881(5) -0.2231(4) 0.0260(10) Uani 1 1 d . . .
H4 H -0.1031 0.6024 -0.2456 0.031 Uiso 1 1 calc R . .
C5 C -0.0941(3) 0.9129(5) -0.2403(4) 0.0263(10) Uani 1 1 d . . .
H5 H -0.1238 0.9889 -0.2770 0.032 Uiso 1 1 calc R . .
C6 C -0.0207(3) 0.9320(5) -0.1551(4) 0.0269(10) Uani 1 1 d . . .
H6 H -0.0010 1.0188 -0.1327 0.032 Uiso 1 1 calc R . .
C7 C 0.2933(3) 0.8235(5) 0.3363(4) 0.0240(10) Uani 1 1 d D . .
C8 C 0.2954(6) 0.9467(8) 0.4002(8) 0.0261(18) Uani 0.630(12) 1 d PDU A 1
H8A H 0.3463 0.9817 0.4520 0.031 Uiso 0.630(12) 1 calc PR A 1
C9 C 0.2733(5) 0.8971(8) 0.4687(7) 0.0265(18) Uani 0.630(12) 1 d PU A 1
H9A H 0.3050 0.8210 0.5143 0.032 Uiso 0.630(12) 1 calc PR A 1
H9B H 0.2228 0.8633 0.4158 0.032 Uiso 0.630(12) 1 calc PR A 1
C8' C 0.2652(10) 0.9231(14) 0.3825(14) 0.033(3) Uani 0.370(12) 1 d PDU A 2
H8'A H 0.2189 0.8864 0.3635 0.040 Uiso 0.370(12) 1 calc PR A 2
C9' C 0.3184(9) 0.9379(14) 0.5098(13) 0.030(3) Uani 0.370(12) 1 d PU A 2
H9'A H 0.3588 0.9974 0.5308 0.037 Uiso 0.370(12) 1 calc PR A 2
H9'B H 0.3391 0.8507 0.5459 0.037 Uiso 0.370(12) 1 calc PR A 2
C10 C 0.2764(3) 0.9966(5) 0.5498(5) 0.0285(11) Uani 1 1 d . . .
N1 N -0.1260(2) 0.7940(4) -0.2743(3) 0.0200(8) Uani 1 1 d . . .
O1 O 0.14431(16) 0.7401(3) 0.0147(3) 0.0205(7) Uani 1 1 d . . .
O2 O 0.12440(17) 0.9532(3) 0.0340(3) 0.0253(7) Uani 1 1 d . . .
O3 O 0.26324(17) 0.8420(3) 0.2340(3) 0.0212(7) Uani 1 1 d . A .
O4 O 0.3254(2) 0.7192(3) 0.3887(3) 0.0301(8) Uani 1 1 d . . .
O5 O 0.24798(17) 1.0474(3) 0.3234(2) 0.0197(7) Uani 1 1 d . . .
O7 O 0.2831(2) 0.9405(3) 0.6303(3) 0.0305(8) Uani 1 1 d . . .
O6 O 0.25921(16) 1.1194(3) 0.5227(2) 0.0173(6) Uani 1 1 d . . .
O1W O 0.4007(4) 0.7468(7) 0.7351(7) 0.115(3) Uani 1 1 d D . .
H1A H 0.4397(6) 0.756(4) 0.8044(14) 0.138 Uiso 1 1 d D . .
H1B H 0.3667 0.7909 0.7308 0.138 Uiso 1 1 d RD . .
O2W O 0.5419(4) 0.7748(10) 0.8929(6) 0.122(3) Uani 1 1 d D . .
H2A H 0.5470 0.7467 0.8436 0.147 Uiso 1 1 d RD . .
H2B H 0.576(5) 0.741(11) 0.958(3) 0.147 Uiso 1 1 d D . .

loop_
_atom_site_aniso_label
_atom_site_aniso_U_11
_atom_site_aniso_U_22
_atom_site_aniso_U_33
_atom_site_aniso_U_23
_atom_site_aniso_U_13
_atom_site_aniso_U_12
Co1 0.0117(3) 0.0164(3) 0.0134(3) 0.0014(2) 0.0076(2) 0.0020(2)
Co2 0.0216(3) 0.0176(3) 0.0184(3) -0.0025(2) 0.0092(3) 0.0036(2)
C1 0.015(2) 0.026(2) 0.019(2) 0.0001(18) 0.0106(18) 0.0003(18)
C2 0.015(2) 0.025(2) 0.019(2) -0.0013(18) 0.0105(18) 0.0007(17)
C3 0.020(2) 0.020(2) 0.032(2) -0.001(2) 0.013(2) 0.0046(18)
C4 0.024(2) 0.019(2) 0.034(3) -0.008(2) 0.017(2) -0.0040(18)
C5 0.019(2) 0.021(2) 0.034(3) 0.006(2) 0.014(2) 0.0026(19)
C6 0.018(2) 0.021(2) 0.032(3) 0.002(2) 0.011(2) -0.0011(18)
C7 0.028(2) 0.021(2) 0.023(2) -0.0050(19) 0.016(2) -0.0075(19)
C8 0.029(4) 0.020(4) 0.029(4) -0.009(3) 0.017(4) -0.006(3)
C9 0.026(4) 0.026(4) 0.029(4) 0.000(3) 0.018(3) 0.001(3)
C8' 0.029(6) 0.025(5) 0.030(5) 0.008(4) 0.010(5) -0.011(5)
C9' 0.029(5) 0.025(5) 0.033(5) -0.001(4) 0.016(4) -0.002(4)
C10 0.027(3) 0.028(3) 0.039(3) -0.005(2) 0.024(2) 0.003(2)
N1 0.0171(18) 0.023(2) 0.0203(18) -0.0019(15) 0.0119(16) -0.0020(15)
O1 0.0141(14) 0.0173(15) 0.0260(16) 0.0008(13) 0.0102(13) 0.0030(12)
O2 0.0156(15) 0.0221(17) 0.0249(17) -0.0047(14) 0.0056(13) 0.0014(13)
O3 0.0254(17) 0.0160(15) 0.0229(16) -0.0039(13) 0.0152(14) 0.0016(13)
O4 0.037(2) 0.0221(17) 0.0183(16) -0.0031(14) 0.0108(15) -0.0084(15)
O5 0.0245(16) 0.0143(15) 0.0152(14) 0.0017(12) 0.0095(13) 0.0026(12)
O7 0.0323(19) 0.0250(18) 0.042(2) 0.0089(16) 0.0267(18) 0.0071(15)
O6 0.0171(15) 0.0176(15) 0.0177(15) -0.0034(12) 0.0109(13) -0.0038(12)
O1W 0.080(5) 0.081(5) 0.111(6) -0.003(4) 0.021(4) 0.016(4)
O2W 0.077(5) 0.163(8) 0.076(5) 0.031(5) 0.020(4) -0.003(5)

loop_
_atom_type_symbol
_atom_type_description
_atom_type_scat_dispersion_real
_atom_type_scat_dispersion_imag
_atom_type_scat_source
C C 0.0033 0.0016 'International Tables Vol C Tables 4.2.6.8 and 6.1.1.4'
H H 0.0000 0.0000 'International Tables Vol C Tables 4.2.6.8 and 6.1.1.4'
N N 0.0061 0.0033 'International Tables Vol C Tables 4.2.6.8 and 6.1.1.4'
O O 0.0106 0.0060 'International Tables Vol C Tables 4.2.6.8 and 6.1.1.4'
Co Co 0.3494 0.9721 'International Tables Vol C Tables 4.2.6.8 and 6.1.1.4'

loop_
_geom_angle_atom_site_label_1
_geom_angle_atom_site_label_2
_geom_angle_atom_site_label_3
_geom_angle
_geom_angle_site_symmetry_1
_geom_angle_site_symmetry_3
_geom_angle_publ_flag
O5 Co1 O3 96.97(13) 4_545 . ?
O5 Co1 O1 90.65(13) 4_545 . ?
O3 Co1 O1 87.54(13) . . ?
O5 Co1 O6 89.68(12) 4_545 4_545 ?
O3 Co1 O6 171.49(12) . 4_545 ?
O1 Co1 O6 87.07(12) . 4_545 ?
O5 Co1 O6 168.11(12) 4_545 6_575 ?
O3 Co1 O6 94.88(12) . 6_575 ?
O1 Co1 O6 88.86(12) . 6_575 ?
O6 Co1 O6 78.44(13) 4_545 6_575 ?
O5 Co1 N1 89.53(14) 4_545 8_566 ?
O3 Co1 N1 89.70(13) . 8_566 ?
O1 Co1 N1 177.24(14) . 8_566 ?
O6 Co1 N1 95.69(13) 4_545 8_566 ?
O6 Co1 N1 91.53(13) 6_575 8_566 ?
O5 Co2 O2 130.05(15) . . ?
O5 Co2 O7 121.41(15) . 6_575 ?
O2 Co2 O7 107.69(15) . 6_575 ?
O5 Co2 O4 98.78(13) . 4 ?
O2 Co2 O4 90.39(14) . 4 ?
O7 Co2 O4 88.74(15) 6_575 4 ?
O5 Co2 O3 80.12(12) . . ?
O2 Co2 O3 92.96(13) . . ?
O7 Co2 O3 88.90(14) 6_575 . ?
O4 Co2 O3 176.37(14) 4 . ?
O1 C1 O2 127.7(4) . . ?
O1 C1 C2 116.8(4) . . ?
O2 C1 C2 115.5(4) . . ?
C3 C2 C6 117.4(4) . . ?
C3 C2 C1 122.3(4) . . ?
C6 C2 C1 120.2(4) . . ?
C4 C3 C2 119.7(4) . . ?
C4 C3 H3 120.1 . . ?
C2 C3 H3 120.1 . . ?
N1 C4 C3 123.4(4) . . ?
N1 C4 H4 118.3 . . ?
C3 C4 H4 118.3 . . ?
N1 C5 C6 124.0(4) . . ?
N1 C5 H5 118.0 . . ?
C6 C5 H5 118.0 . . ?
C5 C6 C2 118.9(4) . . ?
C5 C6 H6 120.6 . . ?
C2 C6 H6 120.6 . . ?
O3 C7 O4 124.4(4) . . ?
O3 C7 C8 114.6(5) . . ?
O4 C7 C8 120.7(5) . . ?
O3 C7 C8' 111.7(7) . . ?
O4 C7 C8' 121.0(7) . . ?
C8 C7 C8' 23.1(5) . . ?
O5 C8 C9 112.0(8) . . ?
O5 C8 C7 111.4(6) . . ?
C9 C8 C7 104.9(7) . . ?
O5 C8 H8A 109.5 . . ?
C9 C8 H8A 109.5 . . ?
C7 C8 H8A 109.5 . . ?
C8 C9 C10 116.7(7) . . ?
C8 C9 H9A 108.1 . . ?
C10 C9 H9A 108.1 . . ?
C8 C9 H9B 108.1 . . ?
C10 C9 H9B 108.1 . . ?
H9A C9 H9B 107.3 . . ?
O5 C8' C9' 112.8(12) . . ?
O5 C8' C7 108.9(9) . . ?
C9' C8' C7 112.0(12) . . ?
O5 C8' H8'A 107.6 . . ?
C9' C8' H8'A 107.6 . . ?
C7 C8' H8'A 107.6 . . ?
C8' C9' C10 107.4(11) . . ?
C8' C9' H9'A 110.2 . . ?
C10 C9' H9'A 110.2 . . ?
C8' C9' H9'B 110.2 . . ?
C10 C9' H9'B 110.2 . . ?
H9'A C9' H9'B 108.5 . . ?
O7 C10 O6 124.7(4) . . ?
O7 C10 C9' 117.5(7) . . ?
O6 C10 C9' 113.5(7) . . ?
O7 C10 C9 112.1(5) . . ?
O6 C10 C9 121.8(5) . . ?
C9' C10 C9 35.0(6) . . ?
C5 N1 C4 116.5(4) . . ?
C5 N1 Co1 119.9(3) . 8_465 ?
C4 N1 Co1 122.9(3) . 8_465 ?
C1 O1 Co1 131.4(3) . . ?
C1 O2 Co2 134.6(3) . . ?
C7 O3 Co1 130.3(3) . . ?
C7 O3 Co2 116.1(3) . . ?
Co1 O3 Co2 113.50(15) . . ?
C7 O4 Co2 125.0(3) . 4_545 ?
C8 O5 C8' 25.2(6) . . ?
C8 O5 Co2 115.8(3) . . ?
C8' O5 Co2 113.7(5) . . ?
C8 O5 Co1 119.4(3) . 4 ?
C8' O5 Co1 123.6(5) . 4 ?
Co2 O5 Co1 122.05(15) . 4 ?
C10 O7 Co2 123.4(3) . 6_576 ?
C10 O6 Co1 127.3(3) . 4 ?
C10 O6 Co1 130.4(3) . 6_576 ?
Co1 O6 Co1 101.56(13) 4 6_576 ?
H1A O1W H1B 105.8 . . ?
H2A O2W H2B 107.8 . . ?

loop_
_geom_bond_atom_site_label_1
_geom_bond_atom_site_label_2
_geom_bond_distance
_geom_bond_site_symmetry_2
_geom_bond_publ_flag
Co1 O5 2.010(3) 4_545 ?
Co1 O3 2.081(3) . ?
Co1 O1 2.082(3) . ?
Co1 O6 2.113(3) 4_545 ?
Co1 O6 2.146(3) 6_575 ?
Co1 N1 2.150(4) 8_566 ?
Co2 O5 1.936(3) . ?
Co2 O2 1.972(3) . ?
Co2 O7 2.006(4) 6_575 ?
Co2 O4 2.079(3) 4 ?
Co2 O3 2.107(3) . ?
C1 O1 1.249(5) . ?
C1 O2 1.267(6) . ?
C1 C2 1.505(6) . ?
C2 C3 1.387(7) . ?
C2 C6 1.398(7) . ?
C3 C4 1.375(7) . ?
C3 H3 0.9500 . ?
C4 N1 1.348(6) . ?
C4 H4 0.9500 . ?
C5 N1 1.339(6) . ?
C5 C6 1.379(7) . ?
C5 H5 0.9500 . ?
C6 H6 0.9500 . ?
C7 O3 1.240(6) . ?
C7 O4 1.250(6) . ?
C7 C8 1.550(7) . ?
C7 C8' 1.570(9) . ?
C8 O5 1.419(10) . ?
C8 C9 1.480(13) . ?
C8 H8A 1.0000 . ?
C9 C10 1.539(9) . ?
C9 H9A 0.9900 . ?
C9 H9B 0.9900 . ?
C8' O5 1.443(16) . ?
C8' C9' 1.51(2) . ?
C8' H8'A 1.0000 . ?
C9' C10 1.538(16) . ?
C9' H9'A 0.9900 . ?
C9' H9'B 0.9900 . ?
C10 O7 1.248(6) . ?
C10 O6 1.291(6) . ?
N1 Co1 2.150(4) 8_465 ?
O4 Co2 2.079(3) 4_545 ?
O5 Co1 2.010(3) 4 ?
O7 Co2 2.006(4) 6_576 ?
O6 Co1 2.113(3) 4 ?
O6 Co1 2.146(3) 6_576 ?
O1W H1A 0.864(10) . ?
O1W H1B 0.8744 . ?
O2W H2A 0.8607 . ?
O2W H2B 0.863(10) . ?

loop_
_geom_hbond_atom_site_label_D
_geom_hbond_atom_site_label_H
_geom_hbond_atom_site_label_A
_geom_hbond_distance_DH
_geom_hbond_distance_HA
_geom_hbond_distance_DA
_geom_hbond_angle_DHA
_geom_hbond_site_symmetry_A
O2W H2A O1W 0.86 2.14 2.934(14) 152.6 2_656
O2W H2B O4 0.863(10) 2.02(5) 2.846(8) 160(13) 2_656
O1W H1B O7 0.87 2.18 2.916(8) 142.3 .
O1W H1A O2W 0.864(10) 1.891(11) 2.627(10) 142(2) .

loop_
_geom_torsion_atom_site_label_1
_geom_torsion_atom_site_label_2
_geom_torsion_atom_site_label_3
_geom_torsion_atom_site_label_4
_geom_torsion
_geom_torsion_site_symmetry_1
_geom_torsion_site_symmetry_2
_geom_torsion_site_symmetry_3
_geom_torsion_site_symmetry_4
_geom_torsion_publ_flag
O1 C1 C2 C3 16.3(6) . . . . ?
O2 C1 C2 C3 -164.7(4) . . . . ?
O1 C1 C2 C6 -163.0(4) . . . . ?
O2 C1 C2 C6 16.0(6) . . . . ?
C6 C2 C3 C4 -2.4(7) . . . . ?
C1 C2 C3 C4 178.3(5) . . . . ?
C2 C3 C4 N1 2.3(8) . . . . ?
N1 C5 C6 C2 1.9(8) . . . . ?
C3 C2 C6 C5 0.5(7) . . . . ?
C1 C2 C6 C5 179.8(4) . . . . ?
O3 C7 C8 O5 13.3(10) . . . . ?
O4 C7 C8 O5 -172.3(6) . . . . ?
C8' C7 C8 O5 -75(2) . . . . ?
O3 C7 C8 C9 134.6(6) . . . . ?
O4 C7 C8 C9 -51.0(9) . . . . ?
C8' C7 C8 C9 46.7(19) . . . . ?
O5 C8 C9 C10 -63.9(9) . . . . ?
C7 C8 C9 C10 175.1(6) . . . . ?
O3 C7 C8' O5 -33.0(14) . . . . ?
O4 C7 C8' O5 165.3(7) . . . . ?
C8 C7 C8' O5 68.9(18) . . . . ?
O3 C7 C8' C9' -158.5(11) . . . . ?
O4 C7 C8' C9' 39.9(16) . . . . ?
C8 C7 C8' C9' -56.5(19) . . . . ?
O5 C8' C9' C10 75.6(14) . . . . ?
C7 C8' C9' C10 -161.2(10) . . . . ?
C8' C9' C10 O7 130.4(10) . . . . ?
C8' C9' C10 O6 -71.7(12) . . . . ?
C8' C9' C10 C9 40.7(10) . . . . ?
C8 C9 C10 O7 -155.8(7) . . . . ?
C8 C9 C10 O6 37.0(10) . . . . ?
C8 C9 C10 C9' -49.0(11) . . . . ?
C6 C5 N1 C4 -2.1(7) . . . . ?
C6 C5 N1 Co1 168.3(4) . . . 8_465 ?
C3 C4 N1 C5 0.0(7) . . . . ?
C3 C4 N1 Co1 -170.1(4) . . . 8_465 ?
O2 C1 O1 Co1 -9.8(7) . . . . ?
C2 C1 O1 Co1 169.1(3) . . . . ?
O5 Co1 O1 C1 140.7(4) 4_545 . . . ?
O3 Co1 O1 C1 43.8(4) . . . . ?
O6 Co1 O1 C1 -129.7(4) 4_545 . . . ?
O6 Co1 O1 C1 -51.2(4) 6_575 . . . ?
N1 Co1 O1 C1 47(3) 8_566 . . . ?
O1 C1 O2 Co2 -12.5(8) . . . . ?
C2 C1 O2 Co2 168.6(3) . . . . ?
O5 Co2 O2 C1 -89.7(5) . . . . ?
O7 Co2 O2 C1 79.7(5) 6_575 . . . ?
O4 Co2 O2 C1 168.5(4) 4 . . . ?
O3 Co2 O2 C1 -10.1(5) . . . . ?
O4 C7 O3 Co1 -2.7(7) . . . . ?
C8 C7 O3 Co1 171.4(5) . . . . ?
C8' C7 O3 Co1 -163.6(8) . . . . ?
O4 C7 O3 Co2 -178.8(4) . . . . ?
C8 C7 O3 Co2 -4.6(7) . . . . ?
C8' C7 O3 Co2 20.4(9) . . . . ?
O5 Co1 O3 C7 34.9(4) 4_545 . . . ?
O1 Co1 O3 C7 125.2(4) . . . . ?
O6 Co1 O3 C7 176.0(7) 4_545 . . . ?
O6 Co1 O3 C7 -146.1(4) 6_575 . . . ?
N1 Co1 O3 C7 -54.6(4) 8_566 . . . ?
O5 Co1 O3 Co2 -149.03(15) 4_545 . . . ?
O1 Co1 O3 Co2 -58.67(16) . . . . ?
O6 Co1 O3 Co2 -7.9(9) 4_545 . . . ?
O6 Co1 O3 Co2 29.98(16) 6_575 . . . ?
N1 Co1 O3 Co2 121.49(17) 8_566 . . . ?
O5 Co2 O3 C7 -3.2(3) . . . . ?
O2 Co2 O3 C7 -133.4(3) . . . . ?
O7 Co2 O3 C7 118.9(3) 6_575 . . . ?
O4 Co2 O3 C7 69(2) 4 . . . ?
O5 Co2 O3 Co1 -179.92(18) . . . . ?
O2 Co2 O3 Co1 49.91(17) . . . . ?
O7 Co2 O3 Co1 -57.75(17) 6_575 . . . ?
O4 Co2 O3 Co1 -107(2) 4 . . . ?
O3 C7 O4 Co2 -46.4(7) . . . 4_545 ?
C8 C7 O4 Co2 139.8(6) . . . 4_545 ?
C8' C7 O4 Co2 112.8(9) . . . 4_545 ?
C9 C8 O5 C8' -42.0(14) . . . . ?
C7 C8 O5 C8' 75.1(13) . . . . ?
C9 C8 O5 Co2 -133.3(5) . . . . ?
C7 C8 O5 Co2 -16.2(9) . . . . ?
C9 C8 O5 Co1 65.0(8) . . . 4 ?
C7 C8 O5 Co1 -177.9(4) . . . 4 ?
C9' C8' O5 C8 55.1(17) . . . . ?
C7 C8' O5 C8 -69.9(12) . . . . ?
C9' C8' O5 Co2 155.6(9) . . . . ?
C7 C8' O5 Co2 30.6(13) . . . . ?
C9' C8' O5 Co1 -33.5(15) . . . 4 ?
C7 C8' O5 Co1 -158.5(6) . . . 4 ?
O2 Co2 O5 C8 96.6(6) . . . . ?
O7 Co2 O5 C8 -71.5(6) 6_575 . . . ?
O4 Co2 O5 C8 -165.5(5) 4 . . . ?
O3 Co2 O5 C8 11.0(5) . . . . ?
O2 Co2 O5 C8' 68.8(8) . . . . ?
O7 Co2 O5 C8' -99.3(8) 6_575 . . . ?
O4 Co2 O5 C8' 166.8(8) 4 . . . ?
O3 Co2 O5 C8' -16.7(8) . . . . ?
O2 Co2 O5 Co1 -102.2(2) . . . 4 ?
O7 Co2 O5 Co1 89.7(2) 6_575 . . 4 ?
O4 Co2 O5 Co1 -4.2(2) 4 . . 4 ?
O3 Co2 O5 Co1 172.3(2) . . . 4 ?
O6 C10 O7 Co2 41.0(7) . . . 6_576 ?
C9' C10 O7 Co2 -163.9(7) . . . 6_576 ?
C9 C10 O7 Co2 -125.7(5) . . . 6_576 ?
O7 C10 O6 Co1 -177.5(4) . . . 4 ?
C9' C10 O6 Co1 26.5(8) . . . 4 ?
C9 C10 O6 Co1 -12.1(7) . . . 4 ?
O7 C10 O6 Co1 13.9(7) . . . 6_576 ?
C9' C10 O6 Co1 -142.1(7) . . . 6_576 ?
C9 C10 O6 Co1 179.4(4) . . . 6_576 ?
